data_4022321
loop_
_publ_author_name
'Ralf Warmuth'
'Emily F. Maverick'
'Carolyn B. Knobler'
'Donald J. Cram'

_publ_section_title
;
 Through-Shell Alkyllithium Additions and Borane Reductions
;
_journal_name_full 'Journal of Organic Chemistry'
_journal_page_first 2077
_journal_page_last 2088
_journal_paper_doi 10.1021/jo026649z
_journal_volume 68
_journal_year 2003
_chemical_formula_moiety '(C144 H136 O24).(C7 H6 O).2(C6 H5 N1 O2)'
_chemical_formula_sum 'C163 H152 N2 O29'
_chemical_formula_weight 2604.88
_chemical_name_common 'benzaldehyde hemicarceplex'
_chemical_name_systematic
; 
 ? 
;
_space_group_IT_number 14
_symmetry_cell_setting monoclinic
_symmetry_space_group_name_Hall '-P 2ybc'
_symmetry_space_group_name_H-M 'P 1 21/c 1'
_atom_sites_solution_hydrogens geom
_atom_sites_solution_primary direct
_atom_sites_solution_secondary difmap
_audit_creation_method SHELXL-97
_cell_angle_alpha 90.00
_cell_angle_beta 99.53(2)
_cell_angle_gamma 90.00
_cell_formula_units_Z 2
_cell_length_a 16.736(13)
_cell_length_b 20.479(15)
_cell_length_c 20.138(14)
_cell_measurement_reflns_used 42
_cell_measurement_temperature 298(2)
_cell_measurement_theta_max 14.0
_cell_measurement_theta_min 7.9
_cell_volume 6807(9)
_computing_cell_refinement 'LEAST (UCLA crystallographic package)'
_computing_data_collection 'COLLECT (UCLA crystallographic package)'
_computing_data_reduction 'REDUCE (UCLA crystallographic package)'
_computing_molecular_graphics 'Bruker SHELXTL'
_computing_publication_material 'Bruker SHELXTL'
_computing_structure_refinement 'SHELXL-97 (Sheldrick, 1997)'
_computing_structure_solution 'Partial model from related structure'
_diffrn_ambient_temperature 298(2)
_diffrn_measured_fraction_theta_full 0.982
_diffrn_measured_fraction_theta_max 0.982
_diffrn_measurement_device 'Syntex (Crystal Logic)'
_diffrn_measurement_device_type diffractometer
_diffrn_measurement_method \q/2\q
_diffrn_radiation_detector scintillation
_diffrn_radiation_detector_dtime 3.5
_diffrn_radiation_monochromator graphite
_diffrn_radiation_source 'fine-focus sealed tube'
_diffrn_radiation_type CuK\a
_diffrn_radiation_wavelength 1.54180
_diffrn_reflns_av_R_equivalents 0.0000
_diffrn_reflns_av_sigmaI/netI 0.1165
_diffrn_reflns_limit_h_max 16
_diffrn_reflns_limit_h_min 0
_diffrn_reflns_limit_k_max 20
_diffrn_reflns_limit_k_min 0
_diffrn_reflns_limit_l_max 19
_diffrn_reflns_limit_l_min -20
_diffrn_reflns_number 6870
_diffrn_reflns_reduction_process 'modified Lehmann-Larsen algorithm'
_diffrn_reflns_theta_full 49.98
_diffrn_reflns_theta_max 49.98
_diffrn_reflns_theta_min 2.68
_diffrn_standards_decay_% -1.4
_diffrn_standards_interval_count 97
_diffrn_standards_number 3
_exptl_absorpt_coefficient_mu 0.703
_exptl_absorpt_correction_type none
_exptl_crystal_colour colorless
_exptl_crystal_density_diffrn 1.270
_exptl_crystal_density_method 'not measured'
_exptl_crystal_description parallelepiped
_exptl_crystal_F_000 2752
_exptl_crystal_preparation capillary
_exptl_crystal_size_max 0.50
_exptl_crystal_size_mid 0.25
_exptl_crystal_size_min 0.20
_refine_diff_density_max 0.646
_refine_diff_density_min -0.562
_refine_diff_density_rms 0.104
_refine_ls_extinction_method none
_refine_ls_goodness_of_fit_ref 1.730
_refine_ls_hydrogen_treatment mixed
_refine_ls_matrix_type full
_refine_ls_number_parameters 295
_refine_ls_number_reflns 6870
_refine_ls_number_restraints 16
_refine_ls_restrained_S_all 1.733
_refine_ls_R_factor_all 0.3532
_refine_ls_R_factor_gt 0.2045
_refine_ls_shift/su_max 0.026
_refine_ls_shift/su_mean 0.005
_refine_ls_structure_factor_coef Fsqd
_refine_ls_weighting_details 'calc w=1/[\s^2^(Fo^2^)+(0.2000P)^2^+0.0000P] where P=(Fo^2^+2Fc^2^)/3'
_refine_ls_weighting_scheme calc
_refine_ls_wR_factor_gt 0.5164
_refine_ls_wR_factor_ref 0.5872
_reflns_number_gt 2461
_reflns_number_total 6870
_reflns_threshold_expression >2sigma(I)
_cod_data_source_file jo026649z_s2_1.cif
_cod_data_source_block rwc6n
_cod_original_sg_symbol_H-M 'P 21/c'
_cod_database_code 4022321

loop_
_symmetry_equiv_pos_as_xyz
'x, y, z'
'-x, y+1/2, -z+1/2'
'-x, -y, -z'
'x, -y-1/2, z-1/2'

loop_
_atom_site_label
_atom_site_type_symbol
_atom_site_fract_x
_atom_site_fract_y
_atom_site_fract_z
_atom_site_U_iso_or_equiv
_atom_site_adp_type
_atom_site_occupancy
_atom_site_symmetry_multiplicity
_atom_site_calc_flag
_atom_site_refinement_flags
_atom_site_disorder_assembly
_atom_site_disorder_group
O1 O 0.2008(8) 0.2290(6) 0.0651(6) 0.126(5) Uiso 1 1 d . . .
C2 C 0.1225(11) 0.2266(9) 0.0773(9) 0.107(6) Uiso 1 1 d . . .
H2A H 0.0915 0.2577 0.0470 0.129 Uiso 1 1 calc R . .
H2B H 0.1016 0.1836 0.0636 0.129 Uiso 1 1 calc R . .
O3 O 0.1045(8) 0.2378(7) 0.1392(7) 0.128(5) Uiso 1 1 d . . .
C4 C 0.1123(8) 0.1852(5) 0.1831(5) 0.096(6) Uiso 1 1 d G . .
C5 C 0.1856(6) 0.1621(5) 0.2185(5) 0.077(5) Uiso 1 1 d G . .
C6 C 0.1859(5) 0.1132(5) 0.2667(5) 0.077(5) Uiso 1 1 d G . .
H6 H 0.2348 0.0979 0.2903 0.092 Uiso 1 1 d G . .
C7 C 0.1129(7) 0.0873(5) 0.2796(5) 0.077(5) Uiso 1 1 d G . .
C8 C 0.0396(5) 0.1104(6) 0.2443(6) 0.096(6) Uiso 1 1 d G . .
C9 C 0.0393(6) 0.1593(6) 0.1960(6) 0.113(7) Uiso 1 1 d G A .
O10 O -0.0311(8) 0.1758(6) 0.1525(6) 0.112(4) Uiso 1 1 d D . .
C11 C -0.0929(17) 0.1999(19) 0.1890(16) 0.112(13) Uiso 0.50 1 d PD A 1
H11A H -0.0741 0.2403 0.2115 0.135 Uiso 0.50 1 calc PR A 1
H11B H -0.1006 0.1684 0.2233 0.135 Uiso 0.50 1 calc PR A 1
C12 C -0.174(2) 0.212(2) 0.1437(17) 0.079(13) Uiso 0.50 1 d PD A 1
H12A H -0.1988 0.1707 0.1295 0.095 Uiso 0.50 1 calc PR A 1
H12B H -0.2100 0.2343 0.1701 0.095 Uiso 0.50 1 calc PR A 1
C13 C -0.170(3) 0.253(2) 0.0826(18) 0.14(2) Uiso 0.50 1 d PD A 1
H13A H -0.1148 0.2521 0.0729 0.169 Uiso 0.50 1 calc PR A 1
H13B H -0.1842 0.2975 0.0903 0.169 Uiso 0.50 1 calc PR A 1
C14 C -0.227(3) 0.2246(12) 0.024(2) 0.136(16) Uiso 0.50 1 d PD A 1
H14A H -0.2827 0.2295 0.0315 0.163 Uiso 0.50 1 calc PR A 1
H14B H -0.2220 0.2483 -0.0170 0.163 Uiso 0.50 1 calc PR A 1
C11' C -0.059(2) 0.2410(13) 0.1614(18) 0.111(13) Uiso 0.50 1 d PD A 2
H11C H -0.0195 0.2731 0.1533 0.133 Uiso 0.50 1 calc PR A 2
H11D H -0.0714 0.2470 0.2065 0.133 Uiso 0.50 1 calc PR A 2
C12' C -0.1368(18) 0.2464(16) 0.1084(17) 0.071(11) Uiso 0.50 1 d PD A 2
H12C H -0.1610 0.2893 0.1098 0.085 Uiso 0.50 1 calc PR A 2
H12D H -0.1246 0.2390 0.0635 0.085 Uiso 0.50 1 calc PR A 2
C13' C -0.194(2) 0.1942(19) 0.1264(18) 0.095(16) Uiso 0.50 1 d PD A 2
H13C H -0.1630 0.1554 0.1420 0.114 Uiso 0.50 1 calc PR A 2
H13D H -0.2205 0.2098 0.1625 0.114 Uiso 0.50 1 calc PR A 2
C14' C -0.2560(19) 0.1778(18) 0.0656(14) 0.097(11) Uiso 0.50 1 d PD A 2
H14C H -0.2920 0.1436 0.0761 0.116 Uiso 0.50 1 calc PR A 2
H14D H -0.2880 0.2160 0.0500 0.116 Uiso 0.50 1 calc PR A 2
O15 O -0.2100(9) 0.1559(7) 0.0151(7) 0.134(5) Uiso 1 1 d D . .
C16 C 0.2595(11) 0.1898(9) 0.2011(9) 0.104(6) Uiso 1 1 d . . .
H16 H 0.2466 0.2349 0.1869 0.125 Uiso 1 1 calc R . .
C17 C 0.3266(11) 0.1939(9) 0.2665(9) 0.115(7) Uiso 1 1 d D . .
H17A H 0.3030 0.2113 0.3037 0.138 Uiso 1 1 calc R . .
H17B H 0.3471 0.1505 0.2789 0.138 Uiso 1 1 calc R . .
C18 C 0.3939(13) 0.2365(12) 0.2535(12) 0.171(10) Uiso 1 1 d D . .
H18A H 0.3721 0.2769 0.2328 0.205 Uiso 1 1 calc R . .
H18B H 0.4240 0.2150 0.2226 0.205 Uiso 1 1 calc R . .
C19 C 0.4519(10) 0.2519(10) 0.3211(7) 0.151(9) Uiso 1 1 d G . .
C20 C 0.5214(12) 0.2153(7) 0.3440(9) 0.214(13) Uiso 1 1 d G . .
H20 H 0.5328 0.1783 0.3205 0.256 Uiso 1 1 d G . .
C21 C 0.5737(9) 0.2343(9) 0.4021(10) 0.165(9) Uiso 1 1 d G . .
H21 H 0.6200 0.2099 0.4173 0.197 Uiso 1 1 d G . .
C22 C 0.5565(10) 0.2898(10) 0.4373(7) 0.155(9) Uiso 1 1 d G . .
H22 H 0.5913 0.3025 0.4760 0.186 Uiso 1 1 d G . .
C23 C 0.4870(12) 0.3263(7) 0.4145(9) 0.215(13) Uiso 1 1 d G . .
H23 H 0.4756 0.3634 0.4379 0.258 Uiso 1 1 d G . .
C24 C 0.4347(9) 0.3074(9) 0.3564(10) 0.165(9) Uiso 1 1 d G . .
H24 H 0.3884 0.3317 0.3412 0.198 Uiso 1 1 d G . .
C25 C 0.1119(10) 0.0334(7) 0.3290(8) 0.083(5) Uiso 1 1 d . . .
H25 H 0.0598 0.0357 0.3450 0.100 Uiso 1 1 calc R . .
C26 C 0.1820(11) 0.0374(8) 0.3946(8) 0.096(6) Uiso 1 1 d . . .
H26A H 0.1775 0.0000 0.4234 0.115 Uiso 1 1 calc R . .
H26B H 0.2346 0.0354 0.3805 0.115 Uiso 1 1 calc R . .
C27 C 0.1762(12) 0.1011(10) 0.4353(10) 0.126(7) Uiso 1 1 d . . .
H27A H 0.2249 0.1056 0.4686 0.152 Uiso 1 1 calc R . .
H27B H 0.1734 0.1381 0.4050 0.152 Uiso 1 1 calc R . .
C28 C 0.1031(9) 0.1021(7) 0.4705(8) 0.111(6) Uiso 1 1 d G . .
C29 C 0.1101(9) 0.0750(7) 0.5348(8) 0.171(10) Uiso 1 1 d G . .
H29 H 0.1593 0.0576 0.5554 0.205 Uiso 1 1 d G . .
C30 C 0.0433(12) 0.0739(7) 0.5679(6) 0.181(11) Uiso 1 1 d G . .
H30 H 0.0480 0.0558 0.6108 0.217 Uiso 1 1 d G . .
C31 C -0.0305(9) 0.0999(8) 0.5369(9) 0.158(9) Uiso 1 1 d G . .
H31 H -0.0751 0.0992 0.5590 0.190 Uiso 1 1 d G . .
C32 C -0.0375(8) 0.1271(8) 0.4727(9) 0.207(12) Uiso 1 1 d G . .
H32 H -0.0867 0.1444 0.4520 0.249 Uiso 1 1 d G . .
C33 C 0.0293(11) 0.1282(7) 0.4395(6) 0.149(9) Uiso 1 1 d G . .
H33 H 0.0246 0.1463 0.3967 0.179 Uiso 1 1 d G . .
O34 O -0.0338(8) 0.0852(7) 0.2554(6) 0.119(4) Uiso 1 1 d . . .
C35 C -0.0571(12) 0.0302(9) 0.2239(10) 0.111(7) Uiso 1 1 d . . .
H35A H -0.0314 0.0260 0.1843 0.133 Uiso 1 1 calc R . .
H35B H -0.1153 0.0309 0.2092 0.133 Uiso 1 1 calc R . .
O36 O -0.0362(8) -0.0235(6) 0.2665(6) 0.112(4) Uiso 1 1 d . . .
C37 C 0.0381(5) -0.0538(5) 0.2630(6) 0.085(5) Uiso 1 1 d G . .
C38 C 0.1136(7) -0.0298(4) 0.2928(5) 0.078(5) Uiso 1 1 d G . .
C39 C 0.1840(5) -0.0631(5) 0.2846(5) 0.073(5) Uiso 1 1 d G . .
H39 H 0.2343 -0.0471 0.3045 0.088 Uiso 1 1 d G . .
C40 C 0.1791(6) -0.1203(5) 0.2466(6) 0.093(6) Uiso 1 1 d G . .
C41 C 0.1036(8) -0.1443(4) 0.2168(5) 0.105(6) Uiso 1 1 d G . .
C42 C 0.0331(6) -0.1111(6) 0.2249(5) 0.079(5) Uiso 1 1 d G . .
O43 O -0.0383(8) -0.1316(6) 0.1856(7) 0.123(5) Uiso 1 1 d D . .
C44 C -0.0950(12) -0.1631(12) 0.2217(11) 0.176(10) Uiso 1 1 d D . .
H44A H -0.0968 -0.1391 0.2630 0.211 Uiso 1 1 calc R . .
H44B H -0.0757 -0.2068 0.2340 0.211 Uiso 1 1 calc R . .
C45 C -0.1828(11) -0.1677(9) 0.1808(9) 0.108(6) Uiso 1 1 d D . .
H45A H -0.2228 -0.1813 0.2078 0.130 Uiso 1 1 calc R . .
H45B H -0.2002 -0.1283 0.1558 0.130 Uiso 1 1 calc R . .
C46 C -0.1584(11) -0.2205(9) 0.1385(9) 0.111(7) Uiso 1 1 d D . .
H46A H -0.1611 -0.2633 0.1587 0.133 Uiso 1 1 calc R . .
H46B H -0.1051 -0.2134 0.1269 0.133 Uiso 1 1 calc R . .
C47 C -0.2287(17) -0.2092(13) 0.0767(14) 0.252(15) Uiso 1 1 d D . .
H47A H -0.2307 -0.2458 0.0458 0.302 Uiso 1 1 calc R . .
H47B H -0.2803 -0.2071 0.0926 0.302 Uiso 1 1 calc R . .
O48 O -0.2162(8) -0.1489(7) 0.0411(7) 0.131(5) Uiso 1 1 d D . .
O49 O 0.0968(8) -0.2035(6) 0.1800(7) 0.126(5) Uiso 1 1 d . . .
C50 C 0.1104(11) -0.2016(9) 0.1170(9) 0.106(6) Uiso 1 1 d . . .
H50A H 0.0930 -0.1593 0.0983 0.127 Uiso 1 1 calc R . .
H50B H 0.0765 -0.2343 0.0914 0.127 Uiso 1 1 calc R . .
O51 O 0.1863(8) -0.2112(6) 0.1075(6) 0.123(5) Uiso 1 1 d . . .
C52 C 0.2545(10) -0.1546(9) 0.2347(8) 0.097(6) Uiso 1 1 d . . .
H52 H 0.2405 -0.2009 0.2282 0.116 Uiso 1 1 calc R . .
C53 C 0.3247(11) -0.1509(9) 0.2959(9) 0.110(6) Uiso 1 1 d . . .
H53A H 0.3451 -0.1066 0.3013 0.132 Uiso 1 1 calc R . .
H53B H 0.3049 -0.1633 0.3367 0.132 Uiso 1 1 calc R . .
C54 C 0.3923(13) -0.1967(10) 0.2842(10) 0.136(8) Uiso 1 1 d . . .
H54A H 0.3719 -0.2411 0.2824 0.164 Uiso 1 1 calc R . .
H54B H 0.4070 -0.1869 0.2407 0.164 Uiso 1 1 calc R . .
C55 C 0.4678(8) -0.1933(9) 0.3369(7) 0.134(8) Uiso 1 1 d G . .
C56 C 0.5213(11) -0.1429(7) 0.3286(7) 0.158(9) Uiso 1 1 d G . .
H56 H 0.5074 -0.1122 0.2945 0.189 Uiso 1 1 d G . .
C57 C 0.5958(10) -0.1384(7) 0.3714(9) 0.196(12) Uiso 1 1 d G . .
H57 H 0.6314 -0.1047 0.3658 0.235 Uiso 1 1 d G . .
C58 C 0.6167(7) -0.1843(8) 0.4224(7) 0.132(8) Uiso 1 1 d G . .
H58 H 0.6663 -0.1813 0.4510 0.159 Uiso 1 1 d G . .
C59 C 0.5632(10) -0.2347(7) 0.4308(7) 0.143(8) Uiso 1 1 d G . .
H59 H 0.5771 -0.2653 0.4648 0.171 Uiso 1 1 d G . .
C60 C 0.4887(9) -0.2392(7) 0.3880(8) 0.155(9) Uiso 1 1 d G . .
H60 H 0.4531 -0.2729 0.3935 0.186 Uiso 1 1 d G . .
C61 C 0.2387(7) -0.1584(5) 0.1074(7) 0.116(7) Uiso 1 1 d G . .
C62 C 0.2767(7) -0.1300(6) 0.1674(5) 0.082(5) Uiso 1 1 d G . .
C63 C 0.3300(6) -0.0779(5) 0.1658(5) 0.076(5) Uiso 1 1 d G . .
H63 H 0.3553 -0.0590 0.2057 0.091 Uiso 1 1 d G . .
C64 C 0.3453(6) -0.0541(5) 0.1042(6) 0.088(5) Uiso 1 1 d G . .
C65 C 0.3073(8) -0.0825(6) 0.0442(5) 0.103(6) Uiso 1 1 d G . .
C66 C 0.2540(8) -0.1346(6) 0.0458(5) 0.121(7) Uiso 1 1 d G . .
O67 O 0.3226(9) -0.0603(7) -0.0185(7) 0.136(5) Uiso 1 1 d . . .
C68 C 0.2876(11) -0.0017(9) -0.0447(9) 0.093(6) Uiso 1 1 d . . .
H68A H 0.2780 -0.0050 -0.0934 0.111 Uiso 1 1 calc R . .
H68B H 0.2352 0.0026 -0.0305 0.111 Uiso 1 1 calc R . .
O69 O 0.3277(8) 0.0504(7) -0.0284(7) 0.127(5) Uiso 1 1 d . . .
C71 C 0.2628(7) 0.1399(6) 0.0220(4) 0.099(6) Uiso 1 1 d G . .
C72 C 0.2490(6) 0.1751(5) 0.0784(6) 0.102(6) Uiso 1 1 d G . .
C73 C 0.2866(7) 0.1562(5) 0.1425(5) 0.078(5) Uiso 1 1 d G . .
C74 C 0.3381(6) 0.1022(5) 0.1504(4) 0.077(5) Uiso 1 1 d G . .
H74 H 0.3632 0.0897 0.1931 0.093 Uiso 1 1 d G . .
C75 C 0.3520(6) 0.0671(5) 0.0940(6) 0.083(5) Uiso 1 1 d G . .
C70 C 0.3143(7) 0.0859(6) 0.0299(5) 0.102(6) Uiso 1 1 d G . .
C76 C 0.3996(11) 0.0049(8) 0.0993(10) 0.100(6) Uiso 1 1 d . . .
H76 H 0.4207 0.0004 0.0569 0.120 Uiso 1 1 calc R . .
C77 C 0.4763(12) 0.0024(9) 0.1584(10) 0.112(7) Uiso 1 1 d . . .
H77A H 0.4597 0.0147 0.2006 0.134 Uiso 1 1 calc R . .
H77B H 0.4970 -0.0419 0.1630 0.134 Uiso 1 1 calc R . .
C78 C 0.5420(13) 0.0473(11) 0.1444(11) 0.137(8) Uiso 1 1 d . . .
H78A H 0.5214 0.0917 0.1411 0.164 Uiso 1 1 calc R . .
H78B H 0.5568 0.0359 0.1013 0.164 Uiso 1 1 calc R . .
C79 C 0.6186(7) 0.0446(8) 0.1992(6) 0.110(6) Uiso 1 1 d G . .
C80 C 0.6570(9) -0.0138(6) 0.2212(7) 0.122(7) Uiso 1 1 d G . .
H80 H 0.6365 -0.0533 0.2030 0.146 Uiso 1 1 d G . .
C81 C 0.7263(9) -0.0130(6) 0.2704(7) 0.143(8) Uiso 1 1 d G . .
H81 H 0.7519 -0.0519 0.2850 0.171 Uiso 1 1 d G . .
C82 C 0.7571(7) 0.0463(9) 0.2976(6) 0.142(8) Uiso 1 1 d G . .
H82 H 0.8033 0.0469 0.3304 0.170 Uiso 1 1 d G . .
C83 C 0.7187(10) 0.1047(6) 0.2756(8) 0.159(9) Uiso 1 1 d G . .
H83 H 0.7392 0.1442 0.2938 0.190 Uiso 1 1 d G . .
C84 C 0.6494(9) 0.1039(6) 0.2264(8) 0.179(10) Uiso 1 1 d G . .
H84 H 0.6238 0.1428 0.2118 0.215 Uiso 1 1 d G . .
C1P C 0.5116(8) 0.0571(7) 0.4202(7) 0.120(7) Uiso 1 1 d G . .
C2P C 0.5839(12) 0.0355(7) 0.4018(6) 0.153(9) Uiso 1 1 d G . .
H2P H 0.5835 0.0154 0.3603 0.184 Uiso 1 1 d G . .
C3P C 0.6569(8) 0.0439(8) 0.4457(10) 0.179(10) Uiso 1 1 d G . .
H3P H 0.7051 0.0295 0.4335 0.214 Uiso 1 1 d G . .
C4P C 0.6576(9) 0.0739(8) 0.5080(9) 0.182(11) Uiso 1 1 d G . .
H4P H 0.7062 0.0795 0.5373 0.218 Uiso 1 1 d G . .
C5P C 0.5853(12) 0.0955(7) 0.5264(6) 0.170(10) Uiso 1 1 d G . .
H5P H 0.5857 0.1156 0.5679 0.204 Uiso 1 1 d G . .
C6P C 0.5123(9) 0.0871(7) 0.4824(8) 0.138(8) Uiso 1 1 d G . .
H6P H 0.4640 0.1015 0.4947 0.165 Uiso 1 1 d G . .
N7P N 0.4231(16) 0.0481(12) 0.3697(14) 0.177(9) Uiso 1 1 d . . .
O8P O 0.3770(15) 0.0762(12) 0.3933(12) 0.236(10) Uiso 1 1 d . . .
O9P O 0.4444(15) 0.0228(12) 0.3238(14) 0.243(11) Uiso 1 1 d . . .
C1G C 0.032(2) -0.0037(18) 0.0430(18) 0.133(11) Uiso 0.25 1 d PG . 3
C2G C -0.030(3) -0.048(2) 0.045(3) 0.133(11) Uiso 0.25 1 d PG . 3
H2G H -0.0328 -0.0718 0.0842 0.159 Uiso 0.25 1 d PG . 3
C3G C -0.089(3) -0.058(3) -0.012(3) 0.133(11) Uiso 0.25 1 d PG . 3
H3G H -0.1309 -0.0877 -0.0102 0.159 Uiso 0.25 1 d PG . 3
C4G C -0.086(3) -0.023(3) -0.070(3) 0.133(11) Uiso 0.25 1 d PG . 3
H4G H -0.1252 -0.0291 -0.1079 0.159 Uiso 0.25 1 d PG . 3
C5G C -0.024(3) 0.022(3) -0.072(2) 0.133(11) Uiso 0.25 1 d PG . 3
H5G H -0.0214 0.0453 -0.1113 0.159 Uiso 0.25 1 d PG . 3
C6G C 0.035(2) 0.031(2) -0.0156(18) 0.133(11) Uiso 0.25 1 d PG . 3
H6G H 0.0767 0.0611 -0.0169 0.159 Uiso 0.25 1 d PG . 3
O8G O 0.153(3) 0.041(2) 0.103(2) 0.133(11) Uiso 0.25 1 d PG . 3
C7G C 0.095(3) 0.006(2) 0.1042(17) 0.133(11) Uiso 0.25 1 d PG . 3
H7G H 0.0901 -0.0149 0.1442 0.159 Uiso 0.25 1 d PG . 3
C1G' C 0.051(3) -0.015(2) 0.033(2) 0.174(16) Uiso 0.25 1 d PG B 4
C2G' C 0.039(4) -0.057(3) -0.021(3) 0.174(16) Uiso 0.25 1 d PG B 4
H2G' H 0.0786 -0.0883 -0.0264 0.209 Uiso 0.25 1 d PG B 4
C3G' C -0.032(5) -0.054(4) -0.068(3) 0.174(16) Uiso 0.25 1 d PG B 4
H3G' H -0.0396 -0.0825 -0.1047 0.209 Uiso 0.25 1 d PG B 4
C4G' C -0.090(4) -0.008(4) -0.061(3) 0.174(16) Uiso 0.25 1 d PG B 4
H4G' H -0.1377 -0.0055 -0.0921 0.209 Uiso 0.25 1 d PG B 4
C5G' C -0.078(3) 0.035(4) -0.006(3) 0.174(16) Uiso 0.25 1 d PG B 4
H5G' H -0.1176 0.0655 -0.0011 0.209 Uiso 0.25 1 d PG B 4
C6G' C -0.007(3) 0.031(3) 0.041(3) 0.174(16) Uiso 0.25 1 d PG B 4
H6G' H 0.0006 0.0597 0.0772 0.209 Uiso 0.25 1 d PG B 4
O8G' O 0.137(3) 0.013(3) 0.135(3) 0.174(16) Uiso 0.25 1 d PG B 4
C7G' C 0.128(3) -0.019(3) 0.084(3) 0.174(16) Uiso 0.25 1 d PG B 4
H7G' H 0.1695 -0.0463 0.0758 0.209 Uiso 0.25 1 d PG B 4

loop_
_atom_type_symbol
_atom_type_description
_atom_type_scat_dispersion_real
_atom_type_scat_dispersion_imag
_atom_type_scat_source
C C 0.0181 0.0091 'International Tables Vol C Tables 4.2.6.8 and 6.1.1.4'
H H 0.0000 0.0000 'International Tables Vol C Tables 4.2.6.8 and 6.1.1.4'
O O 0.0492 0.0322 'International Tables Vol C Tables 4.2.6.8 and 6.1.1.4'
N N 0.0311 0.0180 'International Tables Vol C Tables 4.2.6.8 and 6.1.1.4'

loop_
_geom_angle_atom_site_label_1
_geom_angle_atom_site_label_2
_geom_angle_atom_site_label_3
_geom_angle
_geom_angle_site_symmetry_1
C72 O1 C2 119.0(14) .
O3 C2 O1 121.7(17) .
O3 C2 H2A 106.9 .
O1 C2 H2A 106.9 .
O3 C2 H2B 106.9 .
O1 C2 H2B 106.9 .
H2A C2 H2B 106.7 .
C2 O3 C4 116.5(14) .
O3 C4 C9 114.9(11) .
O3 C4 C5 124.8(11) .
C9 C4 C5 120.0 .
C6 C5 C4 120.0 .
C6 C5 C16 122.8(12) .
C4 C5 C16 117.1(12) .
C5 C6 C7 120.0 .
C5 C6 H6 120.0 .
C7 C6 H6 120.0 .
C6 C7 C8 120.0 .
C6 C7 C25 120.9(11) .
C8 C7 C25 119.0(11) .
O34 C8 C9 118.6(11) .
O34 C8 C7 121.4(11) .
C9 C8 C7 120.0 .
O10 C9 C8 121.3(11) .
O10 C9 C4 117.9(11) .
C8 C9 C4 120.0 .
C9 O10 C11' 114.1(17) .
C9 O10 C11 111.4(17) .
O10 C11 C12 113(3) .
O10 C11 H11A 108.9 .
C12 C11 H11A 108.9 .
O10 C11 H11B 108.9 .
C12 C11 H11B 108.9 .
H11A C11 H11B 107.7 .
C13 C12 C11 115(3) .
C13 C12 H12A 108.6 .
C11 C12 H12A 108.6 .
C13 C12 H12B 108.6 .
C11 C12 H12B 108.6 .
H12A C12 H12B 107.6 .
C12 C13 C14 109(3) .
C12 C13 H13A 109.9 .
C14 C13 H13A 109.9 .
C12 C13 H13B 109.9 .
C14 C13 H13B 109.9 .
H13A C13 H13B 108.3 .
O15 C14 C13 110(3) .
O15 C14 H14A 109.6 .
C13 C14 H14A 109.6 .
O15 C14 H14B 109.6 .
C13 C14 H14B 109.6 .
H14A C14 H14B 108.1 .
O10 C11' C12' 104(2) .
O10 C11' H11C 111.0 .
C12' C11' H11C 111.0 .
O10 C11' H11D 111.0 .
C12' C11' H11D 111.0 .
H11C C11' H11D 109.0 .
C13' C12' C11' 106(3) .
C13' C12' H12C 110.6 .
C11' C12' H12C 110.6 .
C13' C12' H12D 110.6 .
C11' C12' H12D 110.6 .
H12C C12' H12D 108.7 .
C14' C13' C12' 110(3) .
C14' C13' H13C 109.7 .
C12' C13' H13C 109.7 .
C14' C13' H13D 109.7 .
C12' C13' H13D 109.7 .
H13C C13' H13D 108.2 .
O15 C14' C13' 105(3) .
O15 C14' H14C 110.7 .
C13' C14' H14C 110.7 .
O15 C14' H14D 110.7 .
C13' C14' H14D 110.7 .
H14C C14' H14D 108.8 .
C66 O15 C14' 117(3) 3
C66 O15 C14 109(3) 3
C5 C16 C73 113.0(14) .
C5 C16 C17 109.4(14) .
C73 C16 C17 114.3(15) .
C5 C16 H16 106.5 .
C73 C16 H16 106.5 .
C17 C16 H16 106.5 .
C18 C17 C16 109.7(17) .
C18 C17 H17A 109.7 .
C16 C17 H17A 109.7 .
C18 C17 H17B 109.7 .
C16 C17 H17B 109.7 .
H17A C17 H17B 108.2 .
C17 C18 C19 110.1(18) .
C17 C18 H18A 109.6 .
C19 C18 H18A 109.6 .
C17 C18 H18B 109.6 .
C19 C18 H18B 109.6 .
H18A C18 H18B 108.2 .
C24 C19 C20 120.0 .
C24 C19 C18 117.1(18) .
C20 C19 C18 122.8(18) .
C21 C20 C19 120.0 .
C21 C20 H20 120.0 .
C19 C20 H20 120.0 .
C20 C21 C22 120.0 .
C20 C21 H21 120.0 .
C22 C21 H21 120.0 .
C23 C22 C21 120.0 .
C23 C22 H22 120.0 .
C21 C22 H22 120.0 .
C22 C23 C24 120.0 .
C22 C23 H23 120.0 .
C24 C23 H23 120.0 .
C19 C24 C23 120.0 .
C19 C24 H24 120.0 .
C23 C24 H24 120.0 .
C7 C25 C38 108.3(11) .
C7 C25 C26 114.9(13) .
C38 C25 C26 111.9(12) .
C7 C25 H25 107.1 .
C38 C25 H25 107.1 .
C26 C25 H25 107.1 .
C27 C26 C25 111.9(15) .
C27 C26 H26A 109.3 .
C25 C26 H26A 109.2 .
C27 C26 H26B 109.2 .
C25 C26 H26B 109.2 .
H26A C26 H26B 107.9 .
C28 C27 C26 112.7(16) .
C28 C27 H27A 109.0 .
C26 C27 H27A 109.1 .
C28 C27 H27B 109.1 .
C26 C27 H27B 109.1 .
H27A C27 H27B 107.8 .
C29 C28 C33 120.0 .
C29 C28 C27 118.6(15) .
C33 C28 C27 121.3(15) .
C28 C29 C30 120.0 .
C28 C29 H29 120.0 .
C30 C29 H29 120.0 .
C31 C30 C29 120.0 .
C31 C30 H30 120.0 .
C29 C30 H30 120.0 .
C30 C31 C32 120.0 .
C30 C31 H31 120.0 .
C32 C31 H31 120.0 .
C31 C32 C33 120.0 .
C31 C32 H32 120.0 .
C33 C32 H32 120.0 .
C28 C33 C32 120.0 .
C28 C33 H33 120.0 .
C32 C33 H33 120.0 .
C35 O34 C8 116.1(14) .
O34 C35 O36 110.5(16) .
O34 C35 H35A 109.5 .
O36 C35 H35A 109.5 .
O34 C35 H35B 109.6 .
O36 C35 H35B 109.5 .
H35A C35 H35B 108.1 .
C37 O36 C35 116.7(13) .
C42 C37 C38 120.0 .
C42 C37 O36 115.3(10) .
C38 C37 O36 124.6(10) .
C39 C38 C37 120.0 .
C39 C38 C25 124.6(10) .
C37 C38 C25 115.4(10) .
C38 C39 C40 120.0 .
C38 C39 H39 120.0 .
C40 C39 H39 120.0 .
C41 C40 C39 120.0 .
C41 C40 C52 119.5(11) .
C39 C40 C52 120.4(11) .
C42 C41 C40 120.0 .
C42 C41 O49 118.9(10) .
C40 C41 O49 121.1(10) .
O43 C42 C41 116.8(10) .
O43 C42 C37 122.5(10) .
C41 C42 C37 120.0 .
C42 O43 C44 115.2(14) .
O43 C44 C45 113.7(17) .
O43 C44 H44A 108.8 .
C45 C44 H44A 108.8 .
O43 C44 H44B 108.8 .
C45 C44 H44B 108.8 .
H44A C44 H44B 107.7 .
C46 C45 C44 91.4(15) .
C46 C45 H45A 113.4 .
C44 C45 H45A 113.4 .
C46 C45 H45B 113.4 .
C44 C45 H45B 113.4 .
H45A C45 H45B 110.7 .
C45 C46 C47 96.2(18) .
C45 C46 H46A 112.5 .
C47 C46 H46A 112.5 .
C45 C46 H46B 112.5 .
C47 C46 H46B 112.5 .
H46A C46 H46B 110.0 .
O48 C47 C46 111(2) .
O48 C47 H47A 109.4 .
C46 C47 H47A 109.4 .
O48 C47 H47B 109.4 .
C46 C47 H47B 109.4 .
H47A C47 H47B 108.0 .
C71 O48 C47 117.1(15) 3
C50 O49 C41 117.6(14) .
O49 C50 O51 116.9(17) .
O49 C50 H50A 108.1 .
O51 C50 H50A 108.1 .
O49 C50 H50B 108.1 .
O51 C50 H50B 108.1 .
H50A C50 H50B 107.3 .
C50 O51 C61 120.1(14) .
C40 C52 C62 108.6(12) .
C40 C52 C53 113.3(14) .
C62 C52 C53 114.8(14) .
C40 C52 H52 106.5 .
C62 C52 H52 106.5 .
C53 C52 H52 106.5 .
C54 C53 C52 109.3(16) .
C54 C53 H53A 109.8 .
C52 C53 H53A 109.8 .
C54 C53 H53B 109.8 .
C52 C53 H53B 109.8 .
H53A C53 H53B 108.3 .
C55 C54 C53 114.8(17) .
C55 C54 H54A 108.6 .
C53 C54 H54A 108.6 .
C55 C54 H54B 108.6 .
C53 C54 H54B 108.6 .
H54A C54 H54B 107.5 .
C56 C55 C60 120.0 .
C56 C55 C54 115.4(16) .
C60 C55 C54 124.4(16) .
C55 C56 C57 120.0 .
C55 C56 H56 120.0 .
C57 C56 H56 120.0 .
C58 C57 C56 120.0 .
C58 C57 H57 120.0 .
C56 C57 H57 120.0 .
C57 C58 C59 120.0 .
C57 C58 H58 120.0 .
C59 C58 H58 120.0 .
C60 C59 C58 120.0 .
C60 C59 H59 120.0 .
C58 C59 H59 120.0 .
C59 C60 C55 120.0 .
C59 C60 H60 120.0 .
C55 C60 H60 120.0 .
O51 C61 C62 121.3(11) .
O51 C61 C66 118.7(11) .
C62 C61 C66 120.0 .
C61 C62 C63 120.0 .
C61 C62 C52 118.8(11) .
C63 C62 C52 121.1(11) .
C62 C63 C64 120.0 .
C62 C63 H63 120.0 .
C64 C63 H63 120.0 .
C65 C64 C63 120.0 .
C65 C64 C76 117.7(11) .
C63 C64 C76 122.2(11) .
C66 C65 C64 120.0 .
C66 C65 O67 118.8(11) .
C64 C65 O67 121.2(11) .
O15 C66 C65 117.8(12) 3
O15 C66 C61 121.8(12) 3
C65 C66 C61 120.0 .
C68 O67 C65 119.2(14) .
O69 C68 O67 116.8(17) .
O69 C68 H68A 108.1 .
O67 C68 H68A 108.1 .
O69 C68 H68B 108.1 .
O67 C68 H68B 108.1 .
H68A C68 H68B 107.3 .
C68 O69 C70 119.3(14) .
O48 C71 C72 122.2(11) 3
O48 C71 C70 116.8(11) 3
C72 C71 C70 120.0 .
O1 C72 C71 115.5(11) .
O1 C72 C73 124.5(11) .
C71 C72 C73 120.0 .
C72 C73 C74 120.0 .
C72 C73 C16 116.9(11) .
C74 C73 C16 122.5(11) .
C75 C74 C73 120.0 .
C75 C74 H74 120.0 .
C73 C74 H74 120.0 .
C74 C75 C70 120.0 .
C74 C75 C76 122.7(11) .
C70 C75 C76 117.0(11) .
C75 C70 C71 120.0 .
C75 C70 O69 120.7(10) .
C71 C70 O69 119.3(10) .
C75 C76 C64 111.2(13) .
C75 C76 C77 115.6(14) .
C64 C76 C77 109.8(14) .
C75 C76 H76 106.5 .
C64 C76 H76 106.5 .
C77 C76 H76 106.5 .
C78 C77 C76 111.4(16) .
C78 C77 H77A 109.3 .
C76 C77 H77A 109.4 .
C78 C77 H77B 109.4 .
C76 C77 H77B 109.4 .
H77A C77 H77B 108.0 .
C77 C78 C79 113.1(17) .
C77 C78 H78A 109.0 .
C79 C78 H78A 109.0 .
C77 C78 H78B 109.0 .
C79 C78 H78B 109.0 .
H78A C78 H78B 107.8 .
C80 C79 C84 120.0 .
C80 C79 C78 122.8(14) .
C84 C79 C78 117.2(14) .
C81 C80 C79 120.0 .
C81 C80 H80 120.0 .
C79 C80 H80 120.0 .
C80 C81 C82 120.0 .
C80 C81 H81 120.0 .
C82 C81 H81 120.0 .
C81 C82 C83 120.0 .
C81 C82 H82 120.0 .
C83 C82 H82 120.0 .
C84 C83 C82 120.0 .
C84 C83 H83 120.0 .
C82 C83 H83 120.0 .
C83 C84 C79 120.0 .
C83 C84 H84 120.0 .
C79 C84 H84 120.0 .
C2P C1P C6P 120.0 .
C2P C1P N7P 121.8(17) .
C6P C1P N7P 118.2(17) .
C1P C2P C3P 120.0 .
C1P C2P H2P 120.0 .
C3P C2P H2P 120.0 .
C2P C3P C4P 120.0 .
C2P C3P H3P 120.0 .
C4P C3P H3P 120.0 .
C5P C4P C3P 120.0 .
C5P C4P H4P 120.0 .
C3P C4P H4P 120.0 .
C4P C5P C6P 120.0 .
C4P C5P H5P 120.0 .
C6P C5P H5P 120.0 .
C1P C6P C5P 120.0 .
C1P C6P H6P 120.0 .
C5P C6P H6P 120.0 .
O8P N7P O9P 152(3) .
O8P N7P C1P 107(3) .
O9P N7P C1P 100(3) .
C2G C1G C6G 120.0 .
C2G C1G C7G 119.8 .
C6G C1G C7G 120.2 .
C1G C2G C3G 120.0 .
C4G C3G C2G 120.0 .
C3G C4G C5G 120.0 .
C6G C5G C4G 120.0 .
C1G C6G C5G 120.0 .
O8G C7G C1G 121.3 .
C6G' C1G' C2G' 120.0 .
C6G' C1G' C7G' 120.0 .
C2G' C1G' C7G' 120.0 .
C3G' C2G' C1G' 120.0 .
C2G' C3G' C4G' 120.0 .
C3G' C4G' C5G' 120.0 .
C6G' C5G' C4G' 120.0 .
C5G' C6G' C1G' 120.0 .
O8G' C7G' C1G' 121.3 .

loop_
_geom_bond_atom_site_label_1
_geom_bond_atom_site_label_2
_geom_bond_distance
_geom_bond_site_symmetry_2
O1 C72 1.368(14) .
O1 C2 1.373(18) .
C2 O3 1.350(18) .
C2 H2A 0.9700 .
C2 H2B 0.9700 .
O3 C4 1.387(15) .
C4 C9 1.3948 .
C4 C5 1.3951 .
C5 C6 1.3949 .
C5 C16 1.455(18) .
C6 C7 1.3951 .
C6 H6 0.9297 .
C7 C8 1.3954 .
C7 C25 1.488(17) .
C8 O34 1.385(14) .
C8 C9 1.3946 .
C9 O10 1.389(14) .
O10 C11' 1.438(18) .
O10 C11 1.451(18) .
C11 C12 1.531(19) .
C11 H11A 0.9700 .
C11 H11B 0.9700 .
C12 C13 1.494(19) .
C12 H12A 0.9700 .
C12 H12B 0.9700 .
C13 C14 1.513(19) .
C13 H13A 0.9700 .
C13 H13B 0.9700 .
C14 O15 1.454(18) .
C14 H14A 0.9700 .
C14 H14B 0.9700 .
C11' C12' 1.541(19) .
C11' H11C 0.9700 .
C11' H11D 0.9700 .
C12' C13' 1.513(19) .
C12' H12C 0.9700 .
C12' H12D 0.9700 .
C13' C14' 1.511(19) .
C13' H13C 0.9700 .
C13' H13D 0.9700 .
C14' O15 1.444(17) .
C14' H14C 0.9700 .
C14' H14D 0.9700 .
O15 C66 1.39(7) 3
C16 C73 1.499(18) .
C16 C17 1.59(2) .
C16 H16 0.9800 .
C17 C18 1.484(16) .
C17 H17A 0.9700 .
C17 H17B 0.9700 .
C18 C19 1.57(2) .
C18 H18A 0.9700 .
C18 H18B 0.9700 .
C19 C24 1.3949 .
C19 C20 1.3952 .
C20 C21 1.3950 .
C20 H20 0.9298 .
C21 C22 1.3951 .
C21 H21 0.9298 .
C22 C23 1.3950 .
C22 H22 0.9299 .
C23 C24 1.3951 .
C23 H23 0.9297 .
C24 H24 0.9299 .
C25 C38 1.488(17) .
C25 C26 1.62(2) .
C25 H25 0.9800 .
C26 C27 1.55(2) .
C26 H26A 0.9700 .
C26 H26B 0.9700 .
C27 C28 1.51(2) .
C27 H27A 0.9700 .
C27 H27B 0.9700 .
C28 C29 1.3947 .
C28 C33 1.3949 .
C29 C30 1.3950 .
C29 H29 0.9299 .
C30 C31 1.3949 .
C30 H30 0.9297 .
C31 C32 1.3949 .
C31 H31 0.9300 .
C32 C33 1.3951 .
C32 H32 0.9300 .
C33 H33 0.9299 .
O34 C35 1.320(19) .
C35 O36 1.403(19) .
C35 H35A 0.9700 .
C35 H35B 0.9700 .
O36 C37 1.402(14) .
C37 C42 1.3950 .
C37 C38 1.3952 .
C38 C39 1.3950 .
C39 C40 1.3951 .
C39 H39 0.9297 .
C40 C41 1.3950 .
C40 C52 1.498(18) .
C41 C42 1.3949 .
C41 O49 1.415(14) .
C42 O43 1.386(14) .
O43 C44 1.440(15) .
C44 C45 1.563(16) .
C44 H44A 0.9700 .
C44 H44B 0.9700 .
C45 C46 1.476(15) .
C45 H45A 0.9700 .
C45 H45B 0.9700 .
C46 C47 1.581(17) .
C46 H46A 0.9700 .
C46 H46B 0.9700 .
C47 O48 1.460(17) .
C47 H47A 0.9700 .
C47 H47B 0.9700 .
O48 C71 1.390(15) 3
O49 C50 1.326(17) .
C50 O51 1.330(18) .
C50 H50A 0.9700 .
C50 H50B 0.9700 .
O51 C61 1.393(14) .
C52 C62 1.548(17) .
C52 C53 1.56(2) .
C52 H52 0.9800 .
C53 C54 1.52(2) .
C53 H53A 0.9700 .
C53 H53B 0.9700 .
C54 C55 1.51(2) .
C54 H54A 0.9700 .
C54 H54B 0.9700 .
C55 C56 1.3951 .
C55 C60 1.3951 .
C56 C57 1.3952 .
C56 H56 0.9301 .
C57 C58 1.3949 .
C57 H57 0.9295 .
C58 C59 1.3952 .
C58 H58 0.9302 .
C59 C60 1.3950 .
C59 H59 0.9297 .
C60 H60 0.9299 .
C61 C62 1.3950 .
C61 C66 1.3950 .
C62 C63 1.3951 .
C63 C64 1.3952 .
C63 H63 0.9298 .
C64 C65 1.3951 .
C64 C76 1.526(19) .
C65 C66 1.3949 .
C65 O67 1.405(15) .
C66 O15 1.392(15) 3
O67 C68 1.399(18) .
C68 O69 1.274(18) .
C68 H68A 0.9700 .
C68 H68B 0.9700 .
O69 C70 1.430(14) .
C71 O48 1.390(15) 3
C71 C72 1.3948 .
C71 C70 1.3951 .
C72 C73 1.3950 .
C73 C74 1.3951 .
C74 C75 1.3946 .
C74 H74 0.9300 .
C75 C70 1.3951 .
C75 C76 1.496(18) .
C76 C77 1.60(2) .
C76 H76 0.9800 .
C77 C78 1.49(2) .
C77 H77A 0.9700 .
C77 H77B 0.9700 .
C78 C79 1.55(2) .
C78 H78A 0.9700 .
C78 H78B 0.9700 .
C79 C80 1.3953 .
C79 C84 1.3955 .
C80 C81 1.3950 .
C80 H80 0.9297 .
C81 C82 1.3951 .
C81 H81 0.9295 .
C82 C83 1.3957 .
C82 H82 0.9301 .
C83 C84 1.3948 .
C83 H83 0.9298 .
C84 H84 0.9295 .
C1P C2P 1.3947 .
C1P C6P 1.3952 .
C1P N7P 1.66(2) .
C2P C3P 1.3948 .
C2P H2P 0.9305 .
C3P C4P 1.3952 .
C3P H3P 0.9301 .
C4P C5P 1.3947 .
C4P H4P 0.9299 .
C5P C6P 1.3953 .
C5P H5P 0.9301 .
C6P H6P 0.9304 .
N7P O8P 1.13(3) .
N7P O9P 1.17(3) .
C1G C2G 1.3899 .
C1G C6G 1.3900 .
C1G C7G 1.5043 .
C2G C3G 1.3901 .
C2G H2G 0.9299 .
C3G C4G 1.3897 .
C3G H3G 0.9301 .
C4G C5G 1.3903 .
C4G H4G 0.9300 .
C5G C6G 1.3900 .
C5G H5G 0.9300 .
C6G H6G 0.9301 .
O8G C7G 1.1952 .
C7G H7G 0.9301 .
C1G' C6G' 1.3900 .
C1G' C2G' 1.3903 .
C1G' C7G' 1.5042 .
C2G' C3G' 1.3898 .
C2G' H2G' 0.9300 .
C3G' C4G' 1.3900 .
C3G' H3G' 0.9300 .
C4G' C5G' 1.3902 .
C4G' H4G' 0.9299 .
C5G' C6G' 1.3898 .
C5G' H5G' 0.9300 .
C6G' H6G' 0.9300 .
O8G' C7G' 1.1975 .
C7G' H7G' 0.9300 .
